data_7152860
loop_
_publ_author_name
'Yang, Zhaozhen'
'Chen, Xiaoyi'
'Kong, Wei'
'Xia, Siyuan'
'Zheng, Renwei'
'Luo, Fang'
'Zhu, Gangguo'

_publ_section_title
;
 An operationally simple approach to (E)-\a-halo vinyl sulfides and their
 applications for accessing stereodefined trisubstituted alkenes.
;
_journal_issue 13
_journal_name_full 'Organic &amp; biomolecular chemistry'
_journal_page_first 2175
_journal_page_last 2185
_journal_paper_doi 10.1039/c3ob27307e
_journal_volume 11
_journal_year 2013
_chemical_formula_moiety 'C14 H11 Br S'
_chemical_formula_sum 'C14 H11 Br S'
_chemical_formula_weight 291.20
_chemical_name_systematic
;
?
;
_space_group_IT_number 19
_symmetry_cell_setting orthorhombic
_symmetry_space_group_name_Hall 'P 2ac 2ab'
_symmetry_space_group_name_H-M 'P 21 21 21'
_atom_sites_solution_hydrogens geom
_atom_sites_solution_primary direct
_atom_sites_solution_secondary difmap
_audit_creation_method SHELXL-97
_cell_angle_alpha 90.00
_cell_angle_beta 90.00
_cell_angle_gamma 90.00
_cell_formula_units_Z 4
_cell_length_a 6.0206(4)
_cell_length_b 10.2488(7)
_cell_length_c 20.3688(13)
_cell_measurement_reflns_used 2954
_cell_measurement_temperature 296(2)
_cell_measurement_theta_max 24.98
_cell_measurement_theta_min 2.00
_cell_volume 1256.83(14)
_computing_cell_refinement 'SAINT (Bruker, 2006)'
_computing_data_collection 'APEXII (Bruker, 2006)'
_computing_data_reduction SAINT
_computing_molecular_graphics 'SHELXTL (Sheldrick, 2008)'
_computing_publication_material SHELXL97
_computing_structure_refinement 'SHELXL97 (Sheldrick, 2008)'
_computing_structure_solution 'SHELXS97 (Sheldrick, 2008)'
_diffrn_ambient_temperature 296(2)
_diffrn_measured_fraction_theta_full 1.000
_diffrn_measured_fraction_theta_max 1.000
_diffrn_measurement_device_type 'Bruker APEX-II area-detector diffractometer'
_diffrn_measurement_method 'phi and omega scans'
_diffrn_radiation_monochromator graphite
_diffrn_radiation_source 'fine-focus sealed tube'
_diffrn_radiation_type MoK\a
_diffrn_radiation_wavelength 0.71073
_diffrn_reflns_av_R_equivalents 0.0350
_diffrn_reflns_av_sigmaI/netI 0.0517
_diffrn_reflns_limit_h_max 7
_diffrn_reflns_limit_h_min -7
_diffrn_reflns_limit_k_max 12
_diffrn_reflns_limit_k_min -11
_diffrn_reflns_limit_l_max 23
_diffrn_reflns_limit_l_min -24
_diffrn_reflns_number 8909
_diffrn_reflns_theta_full 24.98
_diffrn_reflns_theta_max 24.98
_diffrn_reflns_theta_min 2.00
_exptl_absorpt_coefficient_mu 3.405
_exptl_absorpt_correction_T_max 0.970
_exptl_absorpt_correction_T_min 0.924
_exptl_absorpt_correction_type empirical
_exptl_absorpt_process_details 'SADABS (Sheldrick, 1996)'
_exptl_crystal_colour colourless
_exptl_crystal_density_diffrn 1.539
_exptl_crystal_density_method 'not measured'
_exptl_crystal_description block
_exptl_crystal_F_000 584
_exptl_crystal_size_max 0.403
_exptl_crystal_size_mid 0.204
_exptl_crystal_size_min 0.057
_refine_diff_density_max 0.573
_refine_diff_density_min -0.371
_refine_diff_density_rms 0.059
_refine_ls_abs_structure_details 'Flack H D (1983), Acta Cryst. A39, 876-881'
_refine_ls_abs_structure_Flack 0.014(15)
_refine_ls_extinction_method none
_refine_ls_goodness_of_fit_ref 1.059
_refine_ls_hydrogen_treatment constr
_refine_ls_matrix_type full
_refine_ls_number_parameters 145
_refine_ls_number_reflns 2206
_refine_ls_number_restraints 0
_refine_ls_restrained_S_all 1.059
_refine_ls_R_factor_all 0.0682
_refine_ls_R_factor_gt 0.0353
_refine_ls_shift/su_max 0.001
_refine_ls_shift/su_mean 0.000
_refine_ls_structure_factor_coef Fsqd
_refine_ls_weighting_details 'calc w=1/[\s^2^(Fo^2^)+(0.0351P)^2^+0.0358P] where P=(Fo^2^+2Fc^2^)/3'
_refine_ls_weighting_scheme calc
_refine_ls_wR_factor_gt 0.0740
_refine_ls_wR_factor_ref 0.0815
_reflns_number_gt 1546
_reflns_number_total 2206
_reflns_threshold_expression >2sigma(I)
_cod_data_source_file c3ob27307e.txt
_cod_data_source_block a
_cod_depositor_comments
;
The following automatic conversions were performed:

'_symmetry_cell_setting' value 'Orthorhombic' changed to
'orthorhombic' according to
/home/saulius/struct/CIF-dictionaries/cif_core.dic dictionary named
'cif_core.dic' version 2.4.2 from 2011-04-26.

Automatic conversion script
Id: cif_fix_values 1891 2012-01-12 08:04:46Z andrius 
;
_cod_database_code 7152860

loop_
_symmetry_equiv_pos_as_xyz
'x, y, z'
'-x+1/2, -y, z+1/2'
'x+1/2, -y+1/2, -z'
'-x, y+1/2, -z+1/2'

loop_
_atom_site_label
_atom_site_type_symbol
_atom_site_fract_x
_atom_site_fract_y
_atom_site_fract_z
_atom_site_U_iso_or_equiv
_atom_site_adp_type
_atom_site_occupancy
_atom_site_symmetry_multiplicity
_atom_site_calc_flag
_atom_site_refinement_flags
Br1 Br 0.51960(8) 0.33829(4) 0.52981(2) 0.06512(19) Uani 1 1 d .
S2 S 0.1114(2) 0.46911(12) 0.59242(7) 0.0730(4) Uani 1 1 d .
C1 C 0.3780(11) 0.9972(5) 0.6156(2) 0.0700(16) Uani 1 1 d .
H1A H 0.3572 1.0839 0.6277 0.084 Uiso 1 1 calc R
C2 C 0.2141(10) 0.9076(5) 0.6262(3) 0.0764(17) Uani 1 1 d .
H2A H 0.0817 0.9331 0.6459 0.092 Uiso 1 1 calc R
C3 C 0.2443(8) 0.7790(5) 0.6078(2) 0.0637(14) Uani 1 1 d .
H3A H 0.1303 0.7191 0.6142 0.076 Uiso 1 1 calc R
C4 C 0.4422(7) 0.7381(4) 0.57971(18) 0.0438(11) Uani 1 1 d .
C5 C 0.6065(8) 0.8312(5) 0.5708(2) 0.0617(13) Uani 1 1 d .
H5A H 0.7427 0.8061 0.5534 0.074 Uiso 1 1 calc R
C6 C 0.5729(10) 0.9587(5) 0.5870(2) 0.0740(17) Uani 1 1 d .
H6A H 0.6833 1.0200 0.5786 0.089 Uiso 1 1 calc R
C7 C 0.4951(8) 0.6030(4) 0.55945(17) 0.0432(10) Uani 1 1 d .
H7A H 0.6321 0.5944 0.5388 0.052 Uiso 1 1 calc R
C8 C 0.3841(8) 0.4919(4) 0.5652(2) 0.0519(12) Uani 1 1 d .
C9 C 0.1469(8) 0.3584(4) 0.6589(2) 0.0517(11) Uani 1 1 d .
C10 C -0.0244(9) 0.2718(4) 0.6703(2) 0.0661(13) Uani 1 1 d .
H10A H -0.1473 0.2713 0.6426 0.079 Uiso 1 1 calc R
C11 C -0.0146(11) 0.1856(5) 0.7226(3) 0.0833(16) Uani 1 1 d .
H11A H -0.1306 0.1280 0.7309 0.100 Uiso 1 1 calc R
C12 C 0.1728(12) 0.1874(6) 0.7621(3) 0.0881(19) Uani 1 1 d .
H12A H 0.1835 0.1298 0.7973 0.106 Uiso 1 1 calc R
C13 C 0.3430(11) 0.2737(6) 0.7499(3) 0.0856(18) Uani 1 1 d .
H13A H 0.4688 0.2735 0.7764 0.103 Uiso 1 1 calc R
C14 C 0.3272(9) 0.3597(5) 0.6987(2) 0.0698(15) Uani 1 1 d .
H14A H 0.4408 0.4194 0.6912 0.084 Uiso 1 1 calc R

loop_
_atom_site_aniso_label
_atom_site_aniso_U_11
_atom_site_aniso_U_22
_atom_site_aniso_U_33
_atom_site_aniso_U_23
_atom_site_aniso_U_13
_atom_site_aniso_U_12
Br1 0.0679(3) 0.0481(3) 0.0794(3) -0.0082(2) -0.0040(4) 0.0072(3)
S2 0.0451(8) 0.0601(8) 0.1137(11) 0.0229(8) 0.0035(8) 0.0004(7)
C1 0.100(5) 0.042(3) 0.069(4) -0.011(2) 0.004(3) 0.002(3)
C2 0.069(4) 0.058(4) 0.103(4) -0.021(3) 0.006(3) 0.008(3)
C3 0.050(3) 0.053(3) 0.088(4) -0.004(3) -0.001(3) -0.006(3)
C4 0.044(3) 0.046(3) 0.041(2) -0.0003(19) 0.004(2) -0.003(2)
C5 0.065(3) 0.057(3) 0.063(3) 0.000(3) 0.019(2) -0.013(3)
C6 0.108(5) 0.049(3) 0.066(3) -0.005(3) 0.019(3) -0.019(3)
C7 0.039(3) 0.050(2) 0.041(2) -0.0021(18) -0.002(2) -0.002(3)
C8 0.047(3) 0.048(3) 0.060(3) 0.003(2) 0.000(2) 0.002(2)
C9 0.046(3) 0.051(3) 0.058(3) -0.002(2) 0.007(3) 0.002(2)
C10 0.059(3) 0.069(3) 0.070(3) 0.001(3) 0.005(3) 0.003(3)
C11 0.083(4) 0.084(4) 0.084(4) 0.012(3) 0.022(4) -0.006(5)
C12 0.108(5) 0.101(5) 0.056(4) 0.019(3) 0.021(4) 0.002(5)
C13 0.082(4) 0.121(5) 0.053(3) -0.004(4) -0.007(4) 0.000(4)
C14 0.066(4) 0.084(4) 0.059(3) -0.009(3) -0.002(3) -0.005(3)

loop_
_atom_type_symbol
_atom_type_description
_atom_type_scat_dispersion_real
_atom_type_scat_dispersion_imag
_atom_type_scat_source
C C 0.0033 0.0016 'International Tables Vol C Tables 4.2.6.8 and 6.1.1.4'
H H 0.0000 0.0000 'International Tables Vol C Tables 4.2.6.8 and 6.1.1.4'
Br Br -0.2901 2.4595 'International Tables Vol C Tables 4.2.6.8 and 6.1.1.4'
S S 0.1246 0.1234 'International Tables Vol C Tables 4.2.6.8 and 6.1.1.4'

loop_
_geom_angle_atom_site_label_1
_geom_angle_atom_site_label_2
_geom_angle_atom_site_label_3
_geom_angle
C8 S2 C9 102.4(2)
C2 C1 C6 119.6(5)
C2 C1 H1A 120.2
C6 C1 H1A 120.2
C1 C2 C3 120.2(5)
C1 C2 H2A 119.9
C3 C2 H2A 119.9
C2 C3 C4 120.9(5)
C2 C3 H3A 119.5
C4 C3 H3A 119.5
C5 C4 C3 117.3(4)
C5 C4 C7 117.0(4)
C3 C4 C7 125.7(4)
C6 C5 C4 121.5(5)
C6 C5 H5A 119.3
C4 C5 H5A 119.3
C5 C6 C1 120.5(5)
C5 C6 H6A 119.8
C1 C6 H6A 119.8
C8 C7 C4 132.1(4)
C8 C7 H7A 113.9
C4 C7 H7A 113.9
C7 C8 S2 128.0(4)
C7 C8 Br1 117.3(3)
S2 C8 Br1 114.2(2)
C14 C9 C10 120.3(4)
C14 C9 S2 123.0(4)
C10 C9 S2 116.6(4)
C9 C10 C11 120.5(5)
C9 C10 H10A 119.7
C11 C10 H10A 119.7
C10 C11 C12 118.2(6)
C10 C11 H11A 120.9
C12 C11 H11A 120.9
C13 C12 C11 120.6(6)
C13 C12 H12A 119.7
C11 C12 H12A 119.7
C14 C13 C12 120.0(6)
C14 C13 H13A 120.0
C12 C13 H13A 120.0
C9 C14 C13 120.3(5)
C9 C14 H14A 119.8
C13 C14 H14A 119.8

loop_
_geom_bond_atom_site_label_1
_geom_bond_atom_site_label_2
_geom_bond_distance
Br1 C8 1.914(4)
S2 C8 1.749(5)
S2 C9 1.780(4)
C1 C2 1.366(7)
C1 C6 1.368(7)
C1 H1A 0.9300
C2 C3 1.383(6)
C2 H2A 0.9300
C3 C4 1.387(6)
C3 H3A 0.9300
C4 C5 1.386(5)
C4 C7 1.479(5)
C5 C6 1.364(6)
C5 H5A 0.9300
C6 H6A 0.9300
C7 C8 1.325(5)
C7 H7A 0.9300
C9 C14 1.355(6)
C9 C10 1.381(6)
C10 C11 1.385(6)
C10 H10A 0.9300
C11 C12 1.387(8)
C11 H11A 0.9300
C12 C13 1.376(8)
C12 H12A 0.9300
C13 C14 1.369(7)
C13 H13A 0.9300
C14 H14A 0.9300

loop_
_geom_torsion_atom_site_label_1
_geom_torsion_atom_site_label_2
_geom_torsion_atom_site_label_3
_geom_torsion_atom_site_label_4
_geom_torsion
C6 C1 C2 C3 -0.5(9)
C1 C2 C3 C4 1.6(8)
C2 C3 C4 C5 -0.3(7)
C2 C3 C4 C7 178.6(4)
C3 C4 C5 C6 -2.0(7)
C7 C4 C5 C6 179.0(4)
C4 C5 C6 C1 3.1(8)
C2 C1 C6 C5 -1.7(8)
C5 C4 C7 C8 174.8(4)
C3 C4 C7 C8 -4.1(7)
C4 C7 C8 S2 7.6(7)
C4 C7 C8 Br1 179.2(3)
C9 S2 C8 C7 -123.3(4)
C9 S2 C8 Br1 65.0(3)
C8 S2 C9 C14 33.8(5)
C8 S2 C9 C10 -148.5(3)
C14 C9 C10 C11 0.2(7)
S2 C9 C10 C11 -177.5(4)
C9 C10 C11 C12 -1.1(7)
C10 C11 C12 C13 0.6(8)
C11 C12 C13 C14 0.8(9)
C10 C9 C14 C13 1.1(7)
S2 C9 C14 C13 178.7(4)
C12 C13 C14 C9 -1.6(8)
